data_4343512
loop_
_publ_author_name
'Weber, Katharina'
'Weyherm\"uller, Thomas'
'Bill, Eckhard'
'Erdem, \"Ozlen F'
'Lubitz, Wolfgang'

_publ_section_title
;
 Design and Characterization of Phosphine Iron Hydrides: Toward
 Hydrogen-Producing Catalysts.
;
_journal_issue 14
_journal_name_full 'Inorganic chemistry'
_journal_page_first 6928
_journal_page_last 6937
_journal_paper_doi 10.1021/acs.inorgchem.5b00911
_journal_volume 54
_journal_year 2015
_chemical_compound_source hexane
_chemical_formula_moiety 'C38 H44 Fe N2 P2'
_chemical_formula_sum 'C38 H44 Fe N2 P2'
_chemical_formula_weight 646.54
_chemical_name_systematic
;
 ?
;
_space_group_crystal_system orthorhombic
_space_group_IT_number 61
_space_group_name_Hall '-P 2ac 2ab'
_space_group_name_H-M_alt 'P b c a'
_symmetry_space_group_name_Hall '-P 2ac 2ab'
_symmetry_space_group_name_H-M 'P b c a'
_atom_sites_solution_hydrogens mixed
_audit_block_code LBZ-WK-548-01
_audit_creation_date 2013-11-19
_audit_creation_method SHELXL-2013
_cell_angle_alpha 90
_cell_angle_beta 90
_cell_angle_gamma 90
_cell_formula_units_Z 8
_cell_length_a 13.308(2)
_cell_length_b 21.070(3)
_cell_length_c 22.908(3)
_cell_measurement_reflns_used 9298
_cell_measurement_temperature 100(2)
_cell_measurement_theta_max 31.0283
_cell_measurement_theta_min 2.3461
_cell_volume 6423.4(16)
_computing_cell_refinement 'SAINT software (Bruker AXS, 2004)'
_computing_data_collection 'APEX2 (Bruker AXS, 2008)'
_computing_data_reduction 'SAINT software (Bruker AXS, 2004)'
_computing_structure_refinement 'SHELXL-2013 (Sheldrick, 2013)'
_computing_structure_solution 'SHELXS-2013 (Sheldrick, 2013)'
_diffrn_ambient_temperature 100(2)
_diffrn_detector_area_resol_mean 66.67
_diffrn_measured_fraction_theta_full 0.999
_diffrn_measured_fraction_theta_max 0.998
_diffrn_measurement_device_type 'Bruker-AXS Kappa Mach3 APEX-II'
_diffrn_measurement_method 'CCD \f- and \w-scans'
_diffrn_radiation_monochromator 'Incoatec Helios mirrors'
_diffrn_radiation_source '0.2 x 2mm^2^ focus rotating anode'
_diffrn_radiation_type MoK\a
_diffrn_radiation_wavelength 0.71073
_diffrn_reflns_av_R_equivalents 0.0593
_diffrn_reflns_av_unetI/netI 0.0202
_diffrn_reflns_laue_measured_fraction_full 0.999
_diffrn_reflns_laue_measured_fraction_max 0.998
_diffrn_reflns_limit_h_max 19
_diffrn_reflns_limit_h_min -19
_diffrn_reflns_limit_k_max 30
_diffrn_reflns_limit_k_min -30
_diffrn_reflns_limit_l_max 33
_diffrn_reflns_limit_l_min -33
_diffrn_reflns_number 181487
_diffrn_reflns_point_group_measured_fraction_full 0.999
_diffrn_reflns_point_group_measured_fraction_max 0.998
_diffrn_reflns_theta_full 25.242
_diffrn_reflns_theta_max 31.053
_diffrn_reflns_theta_min 1.778
_exptl_absorpt_coefficient_mu 0.600
_exptl_absorpt_correction_T_max 0.93385
_exptl_absorpt_correction_T_min 0.87031
_exptl_absorpt_correction_type gaussian
_exptl_absorpt_process_details 'SADABS (Bruker AXS, 2008)'
_exptl_crystal_colour orange
_exptl_crystal_density_diffrn 1.337
_exptl_crystal_F_000 2736
_exptl_crystal_size_max 0.240
_exptl_crystal_size_mid 0.220
_exptl_crystal_size_min 0.140
_refine_diff_density_max 1.416
_refine_diff_density_min -0.410
_refine_diff_density_rms 0.070
_refine_ls_extinction_method none
_refine_ls_goodness_of_fit_ref 1.074
_refine_ls_hydrogen_treatment mixed
_refine_ls_matrix_type full
_refine_ls_number_parameters 396
_refine_ls_number_reflns 10277
_refine_ls_number_restraints 0
_refine_ls_restrained_S_all 1.074
_refine_ls_R_factor_all 0.0511
_refine_ls_R_factor_gt 0.0379
_refine_ls_shift/su_max 0.002
_refine_ls_shift/su_mean 0.000
_refine_ls_structure_factor_coef Fsqd
_refine_ls_weighting_details
;
 w=1/[\s^2^(Fo^2^)+(0.0437P)^2^+4.7128P]
 where P=(Fo^2^+2Fc^2^)/3
;
_refine_ls_weighting_scheme calc
_refine_ls_wR_factor_gt 0.0894
_refine_ls_wR_factor_ref 0.0979
_reflns_Friedel_coverage 0.000
_reflns_number_gt 8375
_reflns_number_total 10277
_reflns_threshold_expression 'I > 2\s(I)'
_cod_data_source_file ic5b00911_si_004.cif
_cod_data_source_block 8562
_cod_depositor_comments
;Adding full bibliography for 4343511--4343513.cif.

 Adding full bibliography for 4343511--4343513.cif.
;
_cod_database_code 4343512
_shelx_space_group_comment
;
The symmetry employed for this shelxl refinement is uniquely defined
by the following loop, which should always be used as a source of
symmetry information in preference to the above space-group names.
They are only intended as comments.
;
_shelx_estimated_absorpt_t_min 0.869
_shelx_estimated_absorpt_t_max 0.921
_shelxl_version_number 2013-2

loop_
_space_group_symop_operation_xyz
'x, y, z'
'-x+1/2, -y, z+1/2'
'-x, y+1/2, -z+1/2'
'x+1/2, -y+1/2, -z'
'-x, -y, -z'
'x-1/2, y, -z-1/2'
'x, -y-1/2, z-1/2'
'-x-1/2, y-1/2, z'

loop_
_atom_site_label
_atom_site_type_symbol
_atom_site_fract_x
_atom_site_fract_y
_atom_site_fract_z
_atom_site_U_iso_or_equiv
_atom_site_adp_type
_atom_site_occupancy
_atom_site_site_symmetry_order
_atom_site_calc_flag
_atom_site_refinement_flags_posn
_atom_site_refinement_flags_adp
Fe Fe 0.49884(2) 0.18603(2) 0.62719(2) 0.01160(5) Uani 1 1 d . .
H60 H 0.5924(14) 0.1527(9) 0.6386(8) 0.015 Uiso 1 1 d . U
P1 P 0.47019(3) 0.11531(2) 0.56438(2) 0.01159(7) Uani 1 1 d . .
C2 C 0.51818(11) 0.03313(7) 0.57948(6) 0.0161(3) Uani 1 1 d . .
H2A H 0.4630 0.0024 0.5729 0.019 Uiso 1 1 calc R U
H2B H 0.5723 0.0232 0.5513 0.019 Uiso 1 1 calc R U
N3 N 0.55663(10) 0.02468(6) 0.63813(5) 0.0178(2) Uani 1 1 d . .
C4 C 0.48510(12) 0.03572(7) 0.68439(6) 0.0184(3) Uani 1 1 d . .
H4A H 0.5185 0.0285 0.7224 0.022 Uiso 1 1 calc R U
H4B H 0.4296 0.0047 0.6809 0.022 Uiso 1 1 calc R U
P5 P 0.43113(3) 0.11842(2) 0.68327(2) 0.01286(7) Uani 1 1 d . .
C6 C 0.29936(11) 0.09880(7) 0.66202(6) 0.0168(3) Uani 1 1 d . .
H6A H 0.2676 0.0736 0.6935 0.020 Uiso 1 1 calc R U
H6B H 0.2605 0.1386 0.6574 0.020 Uiso 1 1 calc R U
N7 N 0.29588(9) 0.06265(6) 0.60718(5) 0.0161(2) Uani 1 1 d . .
C8 C 0.33546(11) 0.09368(7) 0.55493(6) 0.0154(3) Uani 1 1 d . .
H8A H 0.2959 0.1325 0.5468 0.018 Uiso 1 1 calc R U
H8B H 0.3284 0.0648 0.5211 0.018 Uiso 1 1 calc R U
C9 C 0.50872(10) 0.12373(6) 0.48801(6) 0.0126(2) Uani 1 1 d . .
C10 C 0.44232(11) 0.13410(7) 0.44166(6) 0.0158(3) Uani 1 1 d . .
H10 H 0.3721 0.1361 0.4488 0.019 Uiso 1 1 calc R U
C11 C 0.47878(12) 0.14157(8) 0.38496(6) 0.0202(3) Uani 1 1 d . .
H11 H 0.4334 0.1496 0.3538 0.024 Uiso 1 1 calc R U
C12 C 0.58084(12) 0.13728(8) 0.37400(6) 0.0206(3) Uani 1 1 d . .
H12 H 0.6052 0.1415 0.3352 0.025 Uiso 1 1 calc R U
C13 C 0.64781(11) 0.12684(7) 0.41960(6) 0.0178(3) Uani 1 1 d . .
H13 H 0.7178 0.1236 0.4120 0.021 Uiso 1 1 calc R U
C14 C 0.61179(11) 0.12113(6) 0.47621(6) 0.0146(2) Uani 1 1 d . .
H14 H 0.6578 0.1154 0.5075 0.018 Uiso 1 1 calc R U
C15 C 0.65105(11) -0.00092(7) 0.64901(6) 0.0161(3) Uani 1 1 d . .
C16 C 0.73092(12) 0.00656(7) 0.60961(7) 0.0215(3) Uani 1 1 d . .
H16 H 0.7199 0.0284 0.5739 0.026 Uiso 1 1 calc R U
C17 C 0.82533(13) -0.01739(9) 0.62186(8) 0.0262(3) Uani 1 1 d . .
H17 H 0.8783 -0.0111 0.5947 0.031 Uiso 1 1 calc R U
C18 C 0.84408(13) -0.05040(9) 0.67301(8) 0.0280(3) Uani 1 1 d . .
H18 H 0.9094 -0.0662 0.6814 0.034 Uiso 1 1 calc R U
C19 C 0.76563(13) -0.05989(9) 0.71163(7) 0.0268(3) Uani 1 1 d . .
H19 H 0.7770 -0.0831 0.7465 0.032 Uiso 1 1 calc R U
C20 C 0.67034(12) -0.03583(7) 0.70003(6) 0.0203(3) Uani 1 1 d . .
H20 H 0.6175 -0.0431 0.7271 0.024 Uiso 1 1 calc R U
C21 C 0.42127(11) 0.13069(7) 0.76248(6) 0.0154(3) Uani 1 1 d . .
C22 C 0.51164(12) 0.13441(9) 0.79347(7) 0.0229(3) Uani 1 1 d . .
H22 H 0.5735 0.1305 0.7731 0.027 Uiso 1 1 calc R U
C23 C 0.51252(13) 0.14369(9) 0.85339(7) 0.0267(3) Uani 1 1 d . .
H23 H 0.5746 0.1458 0.8738 0.032 Uiso 1 1 calc R U
C24 C 0.42222(13) 0.14986(8) 0.88366(6) 0.0237(3) Uani 1 1 d . .
H24 H 0.4225 0.1565 0.9247 0.028 Uiso 1 1 calc R U
C25 C 0.33224(12) 0.14626(8) 0.85360(6) 0.0207(3) Uani 1 1 d . .
H25 H 0.2706 0.1504 0.8741 0.025 Uiso 1 1 calc R U
C26 C 0.33134(11) 0.13665(7) 0.79323(6) 0.0173(3) Uani 1 1 d . .
H26 H 0.2691 0.1342 0.7730 0.021 Uiso 1 1 calc R U
C27 C 0.21615(10) 0.01934(7) 0.59918(6) 0.0147(2) Uani 1 1 d . .
C28 C 0.18298(11) -0.01834(7) 0.64593(7) 0.0187(3) Uani 1 1 d . .
H28 H 0.2108 -0.0120 0.6837 0.022 Uiso 1 1 calc R U
C29 C 0.11042(12) -0.06449(7) 0.63789(7) 0.0212(3) Uani 1 1 d . .
H29 H 0.0890 -0.0891 0.6703 0.025 Uiso 1 1 calc R U
C30 C 0.06825(12) -0.07555(7) 0.58345(7) 0.0216(3) Uani 1 1 d . .
H30 H 0.0193 -0.1079 0.5781 0.026 Uiso 1 1 calc R U
C31 C 0.09938(12) -0.03828(7) 0.53711(7) 0.0210(3) Uani 1 1 d . .
H31 H 0.0713 -0.0452 0.4995 0.025 Uiso 1 1 calc R U
C32 C 0.17117(11) 0.00924(7) 0.54448(6) 0.0178(3) Uani 1 1 d . .
H32 H 0.1898 0.0350 0.5122 0.021 Uiso 1 1 calc R U
C41 C 0.53208(11) 0.26628(7) 0.57572(6) 0.0164(3) Uani 1 1 d . .
C42 C 0.42546(10) 0.26262(6) 0.58662(6) 0.0141(2) Uani 1 1 d . .
C43 C 0.41066(11) 0.26539(7) 0.64801(6) 0.0156(3) Uani 1 1 d . .
C44 C 0.50789(12) 0.27083(7) 0.67533(6) 0.0189(3) Uani 1 1 d . .
C45 C 0.58174(11) 0.27149(7) 0.63041(7) 0.0192(3) Uani 1 1 d . .
C46 C 0.58053(13) 0.27386(8) 0.51692(7) 0.0239(3) Uani 1 1 d . .
H46A H 0.5885 0.3191 0.5082 0.036 Uiso 1 1 calc R U
H46B H 0.5381 0.2541 0.4871 0.036 Uiso 1 1 calc R U
H46C H 0.6466 0.2533 0.5171 0.036 Uiso 1 1 calc R U
C47 C 0.34590(12) 0.26480(7) 0.54045(6) 0.0195(3) Uani 1 1 d . .
H47A H 0.2829 0.2479 0.5562 0.029 Uiso 1 1 calc R U
H47B H 0.3670 0.2391 0.5069 0.029 Uiso 1 1 calc R U
H47C H 0.3357 0.3088 0.5280 0.029 Uiso 1 1 calc R U
C48 C 0.31172(12) 0.27064(8) 0.67924(7) 0.0222(3) Uani 1 1 d . .
H48A H 0.2977 0.3153 0.6879 0.033 Uiso 1 1 calc R U
H48B H 0.3147 0.2465 0.7158 0.033 Uiso 1 1 calc R U
H48C H 0.2582 0.2535 0.6544 0.033 Uiso 1 1 calc R U
C49 C 0.52603(15) 0.28387(8) 0.73872(7) 0.0295(4) Uani 1 1 d . .
H49A H 0.5908 0.2657 0.7503 0.044 Uiso 1 1 calc R U
H49B H 0.4722 0.2646 0.7620 0.044 Uiso 1 1 calc R U
H49C H 0.5269 0.3298 0.7453 0.044 Uiso 1 1 calc R U
C50 C 0.69255(13) 0.28242(9) 0.63795(9) 0.0311(4) Uani 1 1 d . .
H50A H 0.7066 0.3280 0.6362 0.047 Uiso 1 1 calc R U
H50B H 0.7292 0.2606 0.6067 0.047 Uiso 1 1 calc R U
H50C H 0.7140 0.2657 0.6759 0.047 Uiso 1 1 calc R U

loop_
_atom_site_aniso_label
_atom_site_aniso_U_11
_atom_site_aniso_U_22
_atom_site_aniso_U_33
_atom_site_aniso_U_23
_atom_site_aniso_U_13
_atom_site_aniso_U_12
Fe 0.01077(9) 0.01355(9) 0.01047(9) -0.00206(6) -0.00070(6) 0.00159(7)
P1 0.01204(15) 0.01378(15) 0.00896(14) -0.00114(11) 0.00056(11) 0.00023(12)
C2 0.0220(7) 0.0150(6) 0.0112(5) -0.0006(4) 0.0008(5) 0.0032(5)
N3 0.0220(6) 0.0214(6) 0.0102(5) 0.0010(4) 0.0025(4) 0.0086(5)
C4 0.0233(7) 0.0195(7) 0.0123(6) 0.0018(5) 0.0043(5) 0.0059(5)
P5 0.01244(16) 0.01683(16) 0.00930(14) -0.00170(11) 0.00069(11) 0.00163(12)
C6 0.0147(6) 0.0224(7) 0.0132(6) -0.0039(5) 0.0022(5) -0.0017(5)
N7 0.0163(6) 0.0215(6) 0.0106(5) -0.0019(4) 0.0017(4) -0.0055(5)
C8 0.0140(6) 0.0208(6) 0.0115(6) -0.0001(5) 0.0002(5) -0.0034(5)
C9 0.0144(6) 0.0130(6) 0.0106(5) -0.0009(4) 0.0015(4) -0.0004(4)
C10 0.0145(6) 0.0193(6) 0.0137(6) 0.0004(5) -0.0011(5) -0.0003(5)
C11 0.0215(7) 0.0259(7) 0.0131(6) 0.0022(5) -0.0028(5) -0.0023(6)
C12 0.0228(7) 0.0269(7) 0.0121(6) 0.0003(5) 0.0029(5) -0.0031(6)
C13 0.0162(7) 0.0202(7) 0.0170(6) -0.0008(5) 0.0043(5) -0.0013(5)
C14 0.0151(6) 0.0161(6) 0.0126(6) -0.0002(5) 0.0002(5) 0.0002(5)
C15 0.0208(7) 0.0145(6) 0.0131(6) -0.0016(5) 0.0014(5) 0.0023(5)
C16 0.0247(8) 0.0214(7) 0.0183(6) 0.0017(5) 0.0042(6) 0.0035(6)
C17 0.0218(8) 0.0302(8) 0.0266(8) 0.0007(6) 0.0059(6) 0.0038(6)
C18 0.0200(8) 0.0372(9) 0.0269(8) -0.0020(7) -0.0013(6) 0.0082(7)
C19 0.0273(8) 0.0367(9) 0.0163(7) 0.0016(6) -0.0016(6) 0.0106(7)
C20 0.0224(7) 0.0242(7) 0.0142(6) 0.0018(5) 0.0015(5) 0.0048(6)
C21 0.0165(7) 0.0195(6) 0.0102(5) -0.0016(5) 0.0009(5) 0.0021(5)
C22 0.0155(7) 0.0381(9) 0.0150(6) -0.0037(6) 0.0000(5) 0.0038(6)
C23 0.0217(8) 0.0433(10) 0.0152(7) -0.0037(6) -0.0053(6) 0.0038(7)
C24 0.0292(8) 0.0302(8) 0.0117(6) -0.0027(5) 0.0009(6) 0.0024(7)
C25 0.0213(7) 0.0257(7) 0.0150(6) -0.0022(5) 0.0060(5) 0.0023(6)
C26 0.0158(7) 0.0217(7) 0.0144(6) -0.0020(5) 0.0014(5) 0.0019(5)
C27 0.0119(6) 0.0163(6) 0.0159(6) -0.0014(5) 0.0017(5) 0.0000(5)
C28 0.0169(7) 0.0223(7) 0.0169(6) 0.0008(5) 0.0029(5) -0.0002(5)
C29 0.0182(7) 0.0202(7) 0.0253(7) 0.0026(6) 0.0067(6) 0.0000(6)
C30 0.0159(7) 0.0174(7) 0.0315(8) -0.0035(6) 0.0024(6) -0.0029(5)
C31 0.0172(7) 0.0222(7) 0.0237(7) -0.0048(6) -0.0032(5) -0.0020(5)
C32 0.0173(7) 0.0203(7) 0.0159(6) -0.0003(5) -0.0011(5) -0.0023(5)
C41 0.0171(6) 0.0126(6) 0.0196(6) -0.0012(5) 0.0038(5) 0.0007(5)
C42 0.0145(6) 0.0143(6) 0.0135(6) -0.0004(4) -0.0008(5) 0.0021(5)
C43 0.0168(6) 0.0162(6) 0.0140(6) -0.0022(5) 0.0011(5) 0.0037(5)
C44 0.0234(7) 0.0165(6) 0.0167(6) -0.0059(5) -0.0054(5) 0.0030(5)
C45 0.0154(7) 0.0149(6) 0.0273(7) -0.0043(5) -0.0034(5) 0.0009(5)
C46 0.0265(8) 0.0191(7) 0.0262(8) 0.0006(6) 0.0119(6) 0.0000(6)
C47 0.0212(7) 0.0207(7) 0.0167(6) 0.0002(5) -0.0044(5) 0.0049(5)
C48 0.0225(7) 0.0225(7) 0.0217(7) 0.0004(6) 0.0076(6) 0.0073(6)
C49 0.0423(10) 0.0262(8) 0.0201(8) -0.0093(6) -0.0117(7) 0.0054(7)
C50 0.0170(8) 0.0239(8) 0.0525(11) -0.0070(7) -0.0071(7) -0.0026(6)

loop_
_atom_type_symbol
_atom_type_description
_atom_type_scat_dispersion_real
_atom_type_scat_dispersion_imag
_atom_type_scat_source
C C 0.0033 0.0016 'International Tables Vol C Tables 4.2.6.8 and 6.1.1.4'
H H 0.0000 0.0000 'International Tables Vol C Tables 4.2.6.8 and 6.1.1.4'
N N 0.0061 0.0033 'International Tables Vol C Tables 4.2.6.8 and 6.1.1.4'
P P 0.1023 0.0942 'International Tables Vol C Tables 4.2.6.8 and 6.1.1.4'
Fe Fe 0.3463 0.8444 'International Tables Vol C Tables 4.2.6.8 and 6.1.1.4'

loop_
_exptl_crystal_face_index_h
_exptl_crystal_face_index_k
_exptl_crystal_face_index_l
_exptl_crystal_face_perp_dist
0.00 -1.00 -2.00 0.0900
0.00 1.00 2.00 0.1200
2.00 -1.00 2.00 0.0700
-2.00 1.00 -2.00 0.0700
0.00 -2.00 -1.00 0.1200
0.00 2.00 1.00 0.1200
0.00 0.00 1.00 0.0900
-1.00 -1.00 0.00 0.1400
1.00 1.00 0.00 0.0900
1.00 -1.00 -1.00 0.0700

loop_
_geom_angle_atom_site_label_1
_geom_angle_atom_site_label_2
_geom_angle_atom_site_label_3
_geom_angle
H60 Fe C43 145.5(7)
H60 Fe C42 148.0(7)
C43 Fe C42 39.56(5)
H60 Fe C44 105.5(7)
C43 Fe C44 40.15(6)
C42 Fe C44 66.82(6)
H60 Fe P1 86.3(7)
C43 Fe P1 128.17(4)
C42 Fe P1 99.03(4)
C44 Fe P1 165.85(4)
H60 Fe C41 108.0(7)
C43 Fe C41 66.75(6)
C42 Fe C41 40.07(6)
C44 Fe C41 66.41(6)
P1 Fe C41 102.91(4)
H60 Fe C45 87.6(7)
C43 Fe C45 66.73(6)
C42 Fe C45 66.67(6)
C44 Fe C45 39.45(6)
P1 Fe C45 136.16(5)
C41 Fe C45 39.33(6)
H60 Fe P5 86.0(7)
C43 Fe P5 99.21(4)
C42 Fe P5 125.90(4)
C44 Fe P5 106.12(5)
P1 Fe P5 82.039(18)
C41 Fe P5 165.31(4)
C45 Fe P5 140.68(5)
C9 P1 C8 100.49(6)
C9 P1 C2 99.79(6)
C8 P1 C2 97.08(7)
C9 P1 Fe 122.22(5)
C8 P1 Fe 115.27(5)
C2 P1 Fe 117.71(5)
N3 C2 P1 113.85(10)
C15 N3 C4 121.80(12)
C15 N3 C2 122.23(12)
C4 N3 C2 115.36(12)
N3 C4 P5 112.97(10)
C21 P5 C6 102.80(6)
C21 P5 C4 98.27(6)
C6 P5 C4 99.02(7)
C21 P5 Fe 122.30(5)
C6 P5 Fe 112.98(5)
C4 P5 Fe 117.88(5)
N7 C6 P5 111.55(9)
C27 N7 C8 116.97(11)
C27 N7 C6 118.02(11)
C8 N7 C6 117.17(12)
N7 C8 P1 111.16(9)
C10 C9 C14 118.62(12)
C10 C9 P1 124.28(11)
C14 C9 P1 117.07(10)
C11 C10 C9 120.30(13)
C12 C11 C10 120.17(14)
C11 C12 C13 120.20(13)
C14 C13 C12 119.62(14)
C13 C14 C9 121.05(13)
N3 C15 C16 121.72(13)
N3 C15 C20 121.18(13)
C16 C15 C20 117.10(14)
C17 C16 C15 121.11(15)
C16 C17 C18 121.24(16)
C19 C18 C17 118.53(16)
C18 C19 C20 120.89(15)
C19 C20 C15 121.08(15)
C26 C21 C22 118.46(13)
C26 C21 P5 124.94(11)
C22 C21 P5 116.59(11)
C23 C22 C21 121.17(14)
C22 C23 C24 119.91(15)
C25 C24 C23 119.57(14)
C24 C25 C26 120.52(14)
C21 C26 C25 120.37(14)
C28 C27 C32 117.44(13)
C28 C27 N7 120.17(13)
C32 C27 N7 122.29(13)
C29 C28 C27 121.02(14)
C28 C29 C30 121.37(14)
C31 C30 C29 118.23(14)
C30 C31 C32 121.32(14)
C31 C32 C27 120.58(14)
C45 C41 C42 108.00(12)
C45 C41 C46 125.67(14)
C42 C41 C46 125.67(14)
C45 C41 Fe 70.51(9)
C42 C41 Fe 69.75(8)
C46 C41 Fe 132.60(10)
C43 C42 C41 107.78(12)
C43 C42 C47 126.85(13)
C41 C42 C47 124.86(13)
C43 C42 Fe 70.03(8)
C41 C42 Fe 70.17(8)
C47 C42 Fe 131.62(10)
C42 C43 C44 107.96(12)
C42 C43 C48 126.55(13)
C44 C43 C48 125.02(13)
C42 C43 Fe 70.41(8)
C44 C43 Fe 70.12(8)
C48 C43 Fe 131.08(11)
C45 C44 C43 107.86(12)
C45 C44 C49 126.03(15)
C43 C44 C49 125.45(15)
C45 C44 Fe 70.65(8)
C43 C44 Fe 69.73(8)
C49 C44 Fe 132.34(11)
C41 C45 C44 108.41(13)
C41 C45 C50 124.73(15)
C44 C45 C50 126.59(15)
C41 C45 Fe 70.16(8)
C44 C45 Fe 69.90(9)
C50 C45 Fe 130.32(11)

loop_
_geom_bond_atom_site_label_1
_geom_bond_atom_site_label_2
_geom_bond_distance
Fe H60 1.454(18)
Fe C43 2.0977(14)
Fe C42 2.1027(14)
Fe C44 2.1030(14)
Fe P1 2.1063(4)
Fe C41 2.1084(14)
Fe C45 2.1129(15)
Fe P5 2.1193(4)
P1 C9 1.8319(13)
P1 C8 1.8627(15)
P1 C2 1.8776(14)
C2 N3 1.4486(18)
N3 C15 1.3900(19)
N3 C4 1.4434(18)
C4 P5 1.8849(15)
P5 C21 1.8376(14)
P5 C6 1.8663(15)
C6 N7 1.4698(18)
N7 C27 1.4115(18)
N7 C8 1.4622(18)
C9 C10 1.3985(19)
C9 C14 1.3990(19)
C10 C11 1.396(2)
C11 C12 1.384(2)
C12 C13 1.391(2)
C13 C14 1.3879(19)
C15 C16 1.403(2)
C15 C20 1.405(2)
C16 C17 1.383(2)
C17 C18 1.385(2)
C18 C19 1.383(2)
C19 C20 1.391(2)
C21 C26 1.394(2)
C21 C22 1.399(2)
C22 C23 1.386(2)
C23 C24 1.393(2)
C24 C25 1.384(2)
C25 C26 1.398(2)
C27 C28 1.404(2)
C27 C32 1.4048(19)
C28 C29 1.383(2)
C29 C30 1.387(2)
C30 C31 1.384(2)
C31 C32 1.394(2)
C41 C45 1.421(2)
C41 C42 1.443(2)
C41 C46 1.502(2)
C42 C43 1.4213(19)
C42 C47 1.4973(19)
C43 C44 1.442(2)
C43 C48 1.503(2)
C44 C45 1.423(2)
C44 C49 1.497(2)
C45 C50 1.502(2)
